data_2215436
loop_
_publ_author_name
'Betz, Richard'
'Kl\"ufers, Peter'

_publ_section_title
;
 1-Hydroxycyclopentane-1-carboxylic acid
;
_journal_coeditor_code CV2295
_journal_issue 10
_journal_name_full 'Acta Crystallographica Section E'
_journal_page_first o3932
_journal_page_last o3932
_journal_paper_doi 10.1107/S1600536807042183
_journal_volume 63
_journal_year 2007
_chemical_formula_iupac 'C6 H10 O3'
_chemical_formula_moiety 'C6 H10 O3'
_chemical_formula_sum 'C6 H10 O3'
_chemical_formula_weight 130.14
_chemical_name_common '1-Hydroxycyclopentane-1-carboxylic acid'
_chemical_name_systematic
;
1-Hydroxycyclopentane-1-carboxylic acid
;
_space_group_IT_number 14
_symmetry_cell_setting monoclinic
_symmetry_space_group_name_Hall '-P 2ybc'
_symmetry_space_group_name_H-M 'P 1 21/c 1'
_atom_sites_solution_hydrogens difmap
_atom_sites_solution_primary direct
_atom_sites_solution_secondary difmap
_audit_creation_method SHELXL97
_cell_angle_alpha 90.00
_cell_angle_beta 96.812(12)
_cell_angle_gamma 90.00
_cell_formula_units_Z 12
_cell_length_a 16.0000(16)
_cell_length_b 6.3490(4)
_cell_length_c 19.664(2)
_cell_measurement_reflns_used 5000
_cell_measurement_temperature 200(2)
_cell_measurement_theta_max 25.9
_cell_measurement_theta_min 2.3
_cell_volume 1983.4(3)
_computing_cell_refinement 'IPDS Software (Stoe & Cie, 1996)'
_computing_data_collection 'IPDS Software (Stoe & Cie, 1996)'
_computing_data_reduction 'IPDS Software (Stoe & Cie, 1996)'
_computing_molecular_graphics 'ORTEPIII (Burnett & Johnson, 1996)'
_computing_publication_material 'SHELXL97 (Sheldrick, 1997)'
_computing_structure_refinement 'SHELXL97 (Sheldrick, 1997)'
_computing_structure_solution 'SIR97 (Altomare <i>et al.</i>,  1999)'
_diffrn_ambient_temperature 200(2)
_diffrn_measured_fraction_theta_full 0.985
_diffrn_measured_fraction_theta_max 0.985
_diffrn_measurement_device 'image-plate area detector'
_diffrn_measurement_device_type 'Stoe IPDS'
_diffrn_measurement_method 'area detection'
_diffrn_radiation_monochromator graphite
_diffrn_radiation_source 'fine-focus sealed tube'
_diffrn_radiation_type MoK\a
_diffrn_radiation_wavelength 0.71073
_diffrn_reflns_av_R_equivalents 0.0505
_diffrn_reflns_av_sigmaI/netI 0.0445
_diffrn_reflns_limit_h_max 19
_diffrn_reflns_limit_h_min -19
_diffrn_reflns_limit_k_max 7
_diffrn_reflns_limit_k_min -7
_diffrn_reflns_limit_l_max 24
_diffrn_reflns_limit_l_min -24
_diffrn_reflns_number 13242
_diffrn_reflns_theta_full 25.85
_diffrn_reflns_theta_max 25.85
_diffrn_reflns_theta_min 2.32
_exptl_absorpt_coefficient_mu 0.105
_exptl_absorpt_correction_T_max 0.9886
_exptl_absorpt_correction_T_min 0.9770
_exptl_absorpt_correction_type numerical
_exptl_absorpt_process_details '(X-RED; Stoe & Cie, 1997)'
_exptl_crystal_colour colourless
_exptl_crystal_density_diffrn 1.307
_exptl_crystal_density_method 'not measured'
_exptl_crystal_description rod
_exptl_crystal_F_000 840
_exptl_crystal_size_max 0.50
_exptl_crystal_size_mid 0.20
_exptl_crystal_size_min 0.11
_refine_diff_density_max 0.614
_refine_diff_density_min -0.287
_refine_ls_extinction_method none
_refine_ls_goodness_of_fit_ref 0.953
_refine_ls_hydrogen_treatment refU
_refine_ls_matrix_type full
_refine_ls_number_parameters 245
_refine_ls_number_reflns 3774
_refine_ls_number_restraints 0
_refine_ls_restrained_S_all 0.953
_refine_ls_R_factor_all 0.0739
_refine_ls_R_factor_gt 0.0497
_refine_ls_shift/su_max 0.000
_refine_ls_shift/su_mean 0.000
_refine_ls_structure_factor_coef Fsqd
_refine_ls_weighting_details 'calc w=1/[\s^2^(Fo^2^)+(0.0525P)^2^] where P=(Fo^2^+2Fc^2^)/3'
_refine_ls_weighting_scheme calc
_refine_ls_wR_factor_gt 0.1317
_refine_ls_wR_factor_ref 0.1436
_reflns_number_gt 2574
_reflns_number_total 3774
_reflns_threshold_expression I>2\s(I)
_cod_data_source_file cv2295.cif
_cod_data_source_block I
_cod_original_sg_symbol_H-M 'P 21/c'
_cod_database_code 2215436
_cod_database_fobs_code 2215436

loop_
_symmetry_equiv_pos_as_xyz
'x, y, z'
'-x, y+1/2, -z+1/2'
'-x, -y, -z'
'x, -y-1/2, z-1/2'

loop_
_atom_site_type_symbol
_atom_site_label
_atom_site_fract_x
_atom_site_fract_y
_atom_site_fract_z
_atom_site_U_iso_or_equiv
_atom_site_adp_type
_atom_site_calc_flag
_atom_site_refinement_flags
_atom_site_occupancy
O O12 0.19965(8) 0.6718(2) 0.10560(7) 0.0364(3) Uani d . 1
H H12 0.2196 0.7943 0.1064 0.0748(17) Uiso d R 1
O O111 -0.01397(10) 0.8320(4) 0.06625(10) 0.0740(7) Uani d . 1
H H111 -0.0353 0.9189 0.0370 0.0748(17) Uiso d R 1
O O112 0.10236(10) 0.9290(3) 0.02446(9) 0.0517(5) Uani d . 1
C C11 0.06518(12) 0.8249(4) 0.06479(10) 0.0359(5) Uani d . 1
C C12 0.11415(11) 0.6807(3) 0.11629(10) 0.0332(4) Uani d . 1
C C13 0.08053(14) 0.4546(4) 0.11271(12) 0.0432(5) Uani d . 1
H H131 0.0185 0.4533 0.1023 0.0748(17) Uiso calc R 1
H H132 0.1052 0.3731 0.0771 0.0748(17) Uiso calc R 1
C C14 0.1072(2) 0.3651(5) 0.18264(16) 0.0776(9) Uani d . 1
H H141 0.1581 0.2768 0.1819 0.0748(17) Uiso calc R 1
H H142 0.0618 0.2766 0.1975 0.0748(17) Uiso calc R 1
C C15 0.1257(2) 0.5482(5) 0.23127(13) 0.0666(8) Uani d . 1
H H151 0.0909 0.5387 0.2695 0.0748(17) Uiso calc R 1
H H152 0.1858 0.5481 0.2504 0.0748(17) Uiso calc R 1
C C16 0.10471(16) 0.7461(4) 0.19014(11) 0.0460(6) Uani d . 1
H H161 0.1442 0.8613 0.2055 0.0748(17) Uiso calc R 1
H H162 0.0465 0.7930 0.1943 0.0748(17) Uiso calc R 1
O O22 0.28938(8) 0.0287(2) 0.10435(7) 0.0333(3) Uani d . 1
H H22 0.2801 0.1239 0.0748 0.0748(17) Uiso d R 1
O O211 0.51060(9) 0.0212(3) 0.09287(7) 0.0465(4) Uani d . 1
H H211 0.5374 0.0122 0.0588 0.0748(17) Uiso d R 1
O O212 0.40014(9) -0.0017(2) 0.01254(7) 0.0375(4) Uani d . 1
C C21 0.42968(12) 0.0148(3) 0.07252(10) 0.0324(4) Uani d . 1
C C22 0.37585(12) 0.0299(4) 0.13065(10) 0.0336(5) Uani d . 1
C C23 0.39049(14) -0.1550(5) 0.18061(11) 0.0476(6) Uani d . 1
H H231 0.3581 -0.2802 0.1628 0.0748(17) Uiso calc R 1
H H232 0.4509 -0.1924 0.1884 0.0748(17) Uiso calc R 1
C C24 0.36000(19) -0.0771(6) 0.24609(13) 0.0733(10) Uani d . 1
H H241 0.3964 -0.1317 0.2864 0.0748(17) Uiso calc R 1
H H242 0.3016 -0.1247 0.2489 0.0748(17) Uiso calc R 1
C C25 0.36404(18) 0.1663(6) 0.24395(12) 0.0648(8) Uani d . 1
H H251 0.3075 0.2276 0.2461 0.0748(17) Uiso calc R 1
H H252 0.4027 0.2204 0.2831 0.0748(17) Uiso calc R 1
C C26 0.39636(15) 0.2230(4) 0.17639(11) 0.0490(6) Uani d . 1
H H261 0.4578 0.2496 0.1832 0.0748(17) Uiso calc R 1
H H262 0.3675 0.3499 0.1560 0.0748(17) Uiso calc R 1
O O32 0.25059(8) 0.1270(2) 0.52112(6) 0.0329(3) Uani d . 1
H H32 0.2406 0.0209 0.5444 0.0748(17) Uiso d R 1
O O311 0.42291(9) 0.0291(3) 0.42673(7) 0.0458(4) Uani d . 1
H H311 0.4743 0.0110 0.4399 0.0748(17) Uiso d R 1
O O312 0.41433(9) 0.0178(3) 0.53879(7) 0.0384(4) Uani d . 1
C C31 0.38133(12) 0.0366(3) 0.47965(9) 0.0308(4) Uani d . 1
C C32 0.28721(12) 0.0615(3) 0.46198(9) 0.0312(4) Uani d . 1
C C33 0.26007(14) 0.2220(4) 0.40524(11) 0.0426(5) Uani d . 1
H H331 0.2452 0.3581 0.4252 0.0748(17) Uiso calc R 1
H H332 0.3060 0.2460 0.3765 0.0748(17) Uiso calc R 1
C C34 0.18311(15) 0.1247(5) 0.36266(12) 0.0547(7) Uani d . 1
H H341 0.1346 0.2222 0.3602 0.0748(17) Uiso calc R 1
H H342 0.1957 0.0947 0.3155 0.0748(17) Uiso calc R 1
C C35 0.16372(14) -0.0772(4) 0.39858(12) 0.0507(6) Uani d . 1
H H351 0.1399 -0.1846 0.3653 0.0748(17) Uiso calc R 1
H H352 0.1235 -0.0516 0.4322 0.0748(17) Uiso calc R 1
C C36 0.24874(12) -0.1463(4) 0.43407(11) 0.0389(5) Uani d . 1
H H361 0.2834 -0.2118 0.4013 0.0748(17) Uiso calc R 1
H H362 0.2423 -0.2470 0.4715 0.0748(17) Uiso calc R 1

loop_
_atom_site_aniso_label
_atom_site_aniso_U_11
_atom_site_aniso_U_22
_atom_site_aniso_U_33
_atom_site_aniso_U_12
_atom_site_aniso_U_13
_atom_site_aniso_U_23
O12 0.0293(7) 0.0307(8) 0.0486(8) -0.0011(6) 0.0031(6) 0.0015(6)
O111 0.0356(9) 0.0997(17) 0.0874(13) 0.0133(10) 0.0095(8) 0.0552(13)
O112 0.0425(9) 0.0562(12) 0.0573(10) 0.0042(7) 0.0098(7) 0.0238(8)
C11 0.0309(10) 0.0389(13) 0.0388(10) 0.0004(8) 0.0073(8) 0.0037(9)
C12 0.0288(10) 0.0323(12) 0.0385(10) 0.0000(8) 0.0035(7) 0.0016(8)
C13 0.0361(11) 0.0382(14) 0.0557(13) -0.0067(9) 0.0068(9) 0.0002(10)
C14 0.117(3) 0.045(2) 0.0694(18) -0.0041(17) 0.0041(17) 0.0184(14)
C15 0.095(2) 0.0574(19) 0.0457(14) 0.0041(15) 0.0031(14) 0.0116(12)
C16 0.0596(14) 0.0399(15) 0.0392(11) 0.0095(10) 0.0088(10) -0.0002(9)
O22 0.0282(7) 0.0375(9) 0.0346(7) -0.0020(6) 0.0051(5) 0.0076(6)
O211 0.0289(7) 0.0804(13) 0.0303(7) -0.0023(7) 0.0040(6) -0.0044(7)
O212 0.0334(7) 0.0513(10) 0.0278(7) -0.0028(6) 0.0036(5) -0.0039(6)
C21 0.0308(10) 0.0356(13) 0.0308(10) -0.0026(8) 0.0035(7) -0.0010(8)
C22 0.0290(9) 0.0425(13) 0.0296(10) -0.0044(8) 0.0055(7) 0.0016(8)
C23 0.0362(11) 0.0629(17) 0.0433(12) 0.0046(10) 0.0024(9) 0.0192(11)
C24 0.0648(18) 0.115(3) 0.0420(14) 0.0050(17) 0.0132(12) 0.0246(16)
C25 0.0625(16) 0.100(3) 0.0338(12) -0.0154(16) 0.0128(11) -0.0114(13)
C26 0.0454(12) 0.0672(18) 0.0369(11) -0.0174(11) 0.0151(9) -0.0174(11)
O32 0.0333(7) 0.0326(9) 0.0342(7) 0.0020(6) 0.0097(5) -0.0040(6)
O311 0.0302(7) 0.0780(13) 0.0298(7) 0.0093(7) 0.0059(6) -0.0010(7)
O312 0.0327(7) 0.0554(11) 0.0269(7) 0.0057(6) 0.0023(5) 0.0020(6)
C31 0.0311(10) 0.0333(12) 0.0283(9) 0.0035(8) 0.0045(7) -0.0013(8)
C32 0.0309(10) 0.0351(12) 0.0281(9) 0.0046(8) 0.0056(7) -0.0024(8)
C33 0.0421(12) 0.0496(15) 0.0360(10) 0.0099(10) 0.0048(8) 0.0074(10)
C34 0.0391(12) 0.084(2) 0.0391(12) 0.0119(12) -0.0014(9) 0.0080(12)
C35 0.0365(11) 0.0659(18) 0.0474(13) 0.0004(11) -0.0045(9) -0.0123(12)
C36 0.0355(11) 0.0415(14) 0.0392(11) 0.0023(9) 0.0017(8) -0.0112(9)

loop_
_atom_type_symbol
_atom_type_description
_atom_type_scat_dispersion_real
_atom_type_scat_dispersion_imag
_atom_type_scat_source
C C 0.0033 0.0000 'International Tables Vol C Tables 4.2.6.8 and 6.1.1.4'
H H 0.0000 0.0000 'International Tables Vol C Tables 4.2.6.8 and 6.1.1.4'
O O 0.0106 0.0000 'International Tables Vol C Tables 4.2.6.8 and 6.1.1.4'

loop_
_geom_angle_atom_site_label_1
_geom_angle_atom_site_label_2
_geom_angle_atom_site_label_3
_geom_angle
C12 O12 H12 109.5
C11 O111 H111 109.5
O112 C11 O111 123.5(2)
O112 C11 C12 120.12(18)
O111 C11 C12 116.39(18)
O12 C12 C11 111.05(16)
O12 C12 C13 107.29(17)
C11 C12 C13 112.65(17)
O12 C12 C16 110.98(17)
C11 C12 C16 111.61(17)
C13 C12 C16 102.92(18)
C14 C13 C12 104.6(2)
C14 C13 H131 110.8
C12 C13 H131 110.8
C14 C13 H132 110.8
C12 C13 H132 110.8
H131 C13 H132 108.9
C13 C14 C15 107.5(2)
C13 C14 H141 110.2
C15 C14 H141 110.2
C13 C14 H142 110.2
C15 C14 H142 110.2
H141 C14 H142 108.5
C16 C15 C14 106.7(2)
C16 C15 H151 110.4
C14 C15 H151 110.4
C16 C15 H152 110.4
C14 C15 H152 110.4
H151 C15 H152 108.6
C15 C16 C12 104.0(2)
C15 C16 H161 111.0
C12 C16 H161 111.0
C15 C16 H162 111.0
C12 C16 H162 111.0
H161 C16 H162 109.0
C22 O22 H22 109.5
C21 O211 H211 109.5
O212 C21 O211 123.56(18)
O212 C21 C22 123.01(17)
O211 C21 C22 113.43(16)
O22 C22 C21 110.00(15)
O22 C22 C23 107.33(16)
C21 C22 C23 112.24(18)
O22 C22 C26 110.50(18)
C21 C22 C26 113.11(17)
C23 C22 C26 103.35(18)
C24 C23 C22 104.8(2)
C24 C23 H231 110.8
C22 C23 H231 110.8
C24 C23 H232 110.8
C22 C23 H232 110.8
H231 C23 H232 108.9
C23 C24 C25 106.5(2)
C23 C24 H241 110.4
C25 C24 H241 110.4
C23 C24 H242 110.4
C25 C24 H242 110.4
H241 C24 H242 108.6
C26 C25 C24 106.2(2)
C26 C25 H251 110.5
C24 C25 H251 110.5
C26 C25 H252 110.5
C24 C25 H252 110.5
H251 C25 H252 108.7
C25 C26 C22 104.6(2)
C25 C26 H261 110.8
C22 C26 H261 110.8
C25 C26 H262 110.8
C22 C26 H262 110.8
H261 C26 H262 108.9
C32 O32 H32 109.5
C31 O311 H311 109.5
O312 C31 O311 123.52(17)
O312 C31 C32 122.24(17)
O311 C31 C32 114.19(16)
O32 C32 C31 109.73(14)
O32 C32 C36 110.95(16)
C31 C32 C36 109.85(16)
O32 C32 C33 106.93(16)
C31 C32 C33 115.09(17)
C36 C32 C33 104.16(16)
C34 C33 C32 105.6(2)
C34 C33 H331 110.6
C32 C33 H331 110.6
C34 C33 H332 110.6
C32 C33 H332 110.6
H331 C33 H332 108.8
C35 C34 C33 106.38(18)
C35 C34 H341 110.5
C33 C34 H341 110.5
C35 C34 H342 110.5
C33 C34 H342 110.5
H341 C34 H342 108.6
C34 C35 C36 103.73(19)
C34 C35 H351 111.0
C36 C35 H351 111.0
C34 C35 H352 111.0
C36 C35 H352 111.0
H351 C35 H352 109.0
C35 C36 C32 102.47(18)
C35 C36 H361 111.3
C32 C36 H361 111.3
C35 C36 H362 111.3
C32 C36 H362 111.3
H361 C36 H362 109.2

loop_
_geom_bond_atom_site_label_1
_geom_bond_atom_site_label_2
_geom_bond_distance
O12 C12 1.410(2)
O12 H12 0.8400
O111 C11 1.271(3)
O111 H111 0.8400
O112 C11 1.238(3)
C11 C12 1.513(3)
C12 C13 1.532(3)
C12 C16 1.535(3)
C13 C14 1.503(4)
C13 H131 0.9900
C13 H132 0.9900
C14 C15 1.512(4)
C14 H141 0.9900
C14 H142 0.9900
C15 C16 1.510(4)
C15 H151 0.9900
C15 H152 0.9900
C16 H161 0.9900
C16 H162 0.9900
O22 C22 1.418(2)
O22 H22 0.8400
O211 C21 1.310(2)
O211 H211 0.8399
O212 C21 1.222(2)
C21 C22 1.514(3)
C22 C23 1.531(3)
C22 C26 1.533(3)
C23 C24 1.513(4)
C23 H231 0.9900
C23 H232 0.9900
C24 C25 1.547(5)
C24 H241 0.9900
C24 H242 0.9900
C25 C26 1.525(3)
C25 H251 0.9900
C25 H252 0.9900
C26 H261 0.9900
C26 H262 0.9900
O32 C32 1.425(2)
O32 H32 0.8400
O311 C31 1.301(2)
O311 H311 0.8400
O312 C31 1.225(2)
C31 C32 1.513(3)
C32 C36 1.530(3)
C32 C33 1.535(3)
C33 C34 1.534(3)
C33 H331 0.9900
C33 H332 0.9900
C34 C35 1.513(4)
C34 H341 0.9900
C34 H342 0.9900
C35 C36 1.518(3)
C35 H351 0.9900
C35 H352 0.9900
C36 H361 0.9900
C36 H362 0.9900

loop_
_geom_hbond_atom_site_label_D
_geom_hbond_atom_site_label_H
_geom_hbond_atom_site_label_A
_geom_hbond_site_symmetry_A
_geom_hbond_distance_DH
_geom_hbond_distance_HA
_geom_hbond_distance_DA
_geom_hbond_angle_DHA
O12 H12 O22 1_565 0.84 1.86 2.684(2) 165.0
O111 H111 O112 3_575 0.84 1.80 2.624(2) 167.0
O22 H22 O32 4_565 0.84 1.93 2.757(2) 168.8
O211 H211 O212 3_655 0.84 1.82 2.6559(19) 176.8
O32 H32 O12 4_566 0.84 1.89 2.710(2) 165.9
O311 H311 O312 3_656 0.84 1.79 2.629(2) 175.1

loop_
_geom_torsion_atom_site_label_1
_geom_torsion_atom_site_label_2
_geom_torsion_atom_site_label_3
_geom_torsion_atom_site_label_4
_geom_torsion
O112 C11 C12 O12 -5.7(3)
O111 C11 C12 O12 174.7(2)
O112 C11 C12 C13 -126.1(2)
O111 C11 C12 C13 54.3(3)
O112 C11 C12 C16 118.7(2)
O111 C11 C12 C16 -60.9(3)
O12 C12 C13 C14 82.0(2)
C11 C12 C13 C14 -155.5(2)
C16 C12 C13 C14 -35.2(2)
C12 C13 C14 C15 20.0(3)
C13 C14 C15 C16 3.3(4)
C14 C15 C16 C12 -25.2(3)
O12 C12 C16 C15 -77.4(3)
C11 C12 C16 C15 158.2(2)
C13 C12 C16 C15 37.1(2)
O212 C21 C22 O22 -1.8(3)
O211 C21 C22 O22 178.15(17)
O212 C21 C22 C23 117.6(2)
O211 C21 C22 C23 -62.4(2)
O212 C21 C22 C26 -125.9(2)
O211 C21 C22 C26 54.0(3)
O22 C22 C23 C24 -79.8(2)
C21 C22 C23 C24 159.19(19)
C26 C22 C23 C24 37.0(2)
C22 C23 C24 C25 -23.2(3)
C23 C24 C25 C26 0.5(3)
C24 C25 C26 C22 22.4(3)
O22 C22 C26 C25 78.0(2)
C21 C22 C26 C25 -158.19(19)
C23 C22 C26 C25 -36.6(2)
O312 C31 C32 O32 18.8(3)
O311 C31 C32 O32 -163.73(18)
O312 C31 C32 C36 -103.4(2)
O311 C31 C32 C36 74.0(2)
O312 C31 C32 C33 139.4(2)
O311 C31 C32 C33 -43.1(3)
O32 C32 C33 C34 -96.4(2)
C31 C32 C33 C34 141.41(18)
C36 C32 C33 C34 21.1(2)
C32 C33 C34 C35 4.5(2)
C33 C34 C35 C36 -28.5(2)
C34 C35 C36 C32 41.5(2)
O32 C32 C36 C35 76.1(2)
C31 C32 C36 C35 -162.41(17)
C33 C32 C36 C35 -38.6(2)

loop_
_cod_related_entry_id
_cod_related_entry_database
_cod_related_entry_code
1 ChemSpider 104705
